data_4512834
loop_
_publ_author_name
'Fateeva, Alexandra'
'Clarisse, Jade'
'Pilet, Guillaume'
'Gren\`eche, Jean-Marc'
'Nouar, Farid'
'Abeykoon, Brian K.'
'Guegan, Fr\'ed\'eric'
'Goutaudier, Christelle'
'Luneau, Dominique'
'Warren, John E.'
'Rosseinsky, Matthew J.'
'Devic, Thomas'

_publ_section_title
;
 Iron and Porphyrin Metal--Organic Frameworks: Insight into Structural
 Diversity, Stability, and Porosity
;
_journal_issue 4
_journal_name_full 'Crystal Growth &amp; Design'
_journal_page_first 1819
_journal_paper_doi 10.1021/cg501855k
_journal_volume 15
_journal_year 2015
_chemical_absolute_configuration ad
_chemical_formula_moiety 'C52 H30 Fe3 N6 O10'
_chemical_formula_sum 'C52 H30 Fe3 N6 O10'
_chemical_formula_weight 1066.39
_space_group_IT_number 65
_symmetry_cell_setting orthorhombic
_symmetry_space_group_name_Hall '-C 2 2'
_symmetry_space_group_name_H-M 'C m m m'
_atom_sites_solution_hydrogens difmap
_atom_sites_solution_primary direct
_cell_angle_alpha 90.0
_cell_angle_beta 90.0
_cell_angle_gamma 90.0
_cell_formula_units_Z 2
_cell_length_a 6.8353(16)
_cell_length_b 32.355(4)
_cell_length_c 16.8960(19)
_cell_measurement_reflns_used 1122
_cell_measurement_temperature 293
_cell_measurement_theta_max 24
_cell_measurement_theta_min 4
_cell_volume 3736.7(11)
_computing_cell_refinement 'CrysAlis, (Oxford Diffraction, 2002)'
_computing_data_collection 'Gemini, (Oxford Diffraction, 2006)'
_computing_data_reduction 'CrysAlis, (Oxford Diffraction, 2002)'
_computing_molecular_graphics 'CAMERON (Watkin et al., 1996)'
_computing_publication_material 'CRYSTALS (Betteridge et al., 2003)'
_computing_structure_refinement 'CRYSTALS (Betteridge et al., 2003)'
_computing_structure_solution 'SIR97 (Altomare et al., 1999)'
_diffrn_ambient_temperature 293
_diffrn_measured_fraction_theta_full 0.983
_diffrn_measured_fraction_theta_max 0.872
_diffrn_measurement_device Area
_diffrn_measurement_device_type 'Oxford Diffraction Gemini'
_diffrn_measurement_method \w/2\q
_diffrn_radiation_monochromator graphite
_diffrn_radiation_type 'Mo K\a'
_diffrn_radiation_wavelength 0.71069
_diffrn_reflns_av_R_equivalents 0.098
_diffrn_reflns_limit_h_max 8
_diffrn_reflns_limit_h_min -9
_diffrn_reflns_limit_k_max 31
_diffrn_reflns_limit_k_min -43
_diffrn_reflns_limit_l_max 15
_diffrn_reflns_limit_l_min -22
_diffrn_reflns_number 6623
_diffrn_reflns_theta_full 25.290
_diffrn_reflns_theta_max 29.407
_diffrn_reflns_theta_min 2.792
_diffrn_standards_number 0
_exptl_absorpt_coefficient_mu 0.617
_exptl_absorpt_correction_T_max 0.97
_exptl_absorpt_correction_T_min 0.86
_exptl_absorpt_correction_type analytical
_exptl_absorpt_process_details
; 
 Analytical Absorption (De Meulenaer & Tompa, 1965) 
;
_exptl_crystal_colour dark
_exptl_crystal_density_diffrn 0.948
_exptl_crystal_density_method 'not measured'
_exptl_crystal_description plate
_exptl_crystal_F_000 1084
_exptl_crystal_size_max 0.341
_exptl_crystal_size_mid 0.150
_exptl_crystal_size_min 0.055
_refine_diff_density_max 0.83
_refine_diff_density_min -1.40
_refine_ls_extinction_method None
_refine_ls_goodness_of_fit_ref 1.0607
_refine_ls_hydrogen_treatment constr
_refine_ls_matrix_type full
_refine_ls_number_parameters 112
_refine_ls_number_reflns 1055
_refine_ls_number_restraints 8
_refine_ls_R_factor_all 0.1727
_refine_ls_R_factor_gt 0.0942
_refine_ls_shift/su_max 0.0000836
_refine_ls_shift/su_mean 0.0000069
_refine_ls_structure_factor_coef F
_refine_ls_weighting_details
;
 Method, part 1, Chebychev polynomial, (Watkin, 1994, Prince, 1982) 
 [weight] = 1.0/[A~0~*T~0~(x)+A~1~*T~1~(x) ... +A~n-1~]*T~n-1~(x)] 
 where A~i~ are the Chebychev coefficients listed below and x= Fcalc/Fmax 
 Method = Robust Weighting (Prince, 1982) 
 W = [weight] * [1-(deltaF/6*sigmaF)^2^]^2^ 
 A~i~ are: 
 3.21 -0.518 2.62 
;
_refine_ls_weighting_scheme calc
_refine_ls_wR_factor_all 0.0783
_refine_ls_wR_factor_gt 0.0711
_refine_ls_wR_factor_ref 0.0698
_reflns_limit_h_max 9
_reflns_limit_h_min 0
_reflns_limit_k_max 43
_reflns_limit_k_min 0
_reflns_limit_l_max 22
_reflns_limit_l_min 0
_reflns_number_gt 1402
_reflns_number_total 2554
_reflns_threshold_expression I>2.0\s(I)
_oxford_diffrn_Wilson_B_factor 1.09
_oxford_diffrn_Wilson_scale 92.38
_oxford_refine_ls_r_factor_ref 0.0656
_oxford_refine_ls_scale 0.2536(13)
_oxford_reflns_number_all 2530
_oxford_reflns_threshold_expression_ref I>3.0\s(I)
_cod_data_source_file cg501855k_si_005.cif
_cod_data_source_block 1
_cod_depositor_comments 'Adding full bibliography for 4512834--4512837.cif.'
_cod_original_cell_volume 3737(1)
_cod_original_sg_symbol_H-M 'C m m m '
_cod_database_code 4512834

loop_
_symmetry_equiv_pos_as_xyz
x,y,z
-x,-y,-z
x+1/2,y+1/2,z
-x+1/2,-y+1/2,-z
x,-y,z
-x,y,-z
x+1/2,-y+1/2,z
-x+1/2,y+1/2,-z
-x,-y,z
x,y,-z
-x+1/2,-y+1/2,z
x+1/2,y+1/2,-z
x,-y,-z
-x,y,z
x+1/2,-y+1/2,-z
-x+1/2,y+1/2,z

loop_
_atom_site_label
_atom_site_type_symbol
_atom_site_fract_x
_atom_site_fract_y
_atom_site_fract_z
_atom_site_U_iso_or_equiv
_atom_site_occupancy
_atom_site_adp_type
_atom_site_refinement_flags_posn
_atom_site_refinement_flags_adp
Fe1 Fe 0.0000 0.5000 0.5000 0.0227 1.0000 Uani S T
N2 N 0.0000 0.4384(2) 0.5000 0.0276 1.0000 Uani S T
C3 C 0.0000 0.4125(2) 0.4356(4) 0.0380 1.0000 Uani S T
C4 C 0.0000 0.4255(2) 0.3563(4) 0.0348 1.0000 Uani S T
C5 C 0.0000 0.4659(2) 0.3326(4) 0.0320 1.0000 Uani S T
N6 N 0.0000 0.5000 0.3817(4) 0.0314 1.0000 Uani S T
C7 C 0.000000(7) 0.4794(2) 0.2512(4) 0.0495 1.0000 Uani S T
C8 C 0.0000 0.3922(2) 0.2940(4) 0.0445 1.0000 Uani S T
C9 C -0.1696(13) 0.3772(2) 0.2640(4) 0.0783 1.0000 Uani . .
C10 C -0.1709(12) 0.3475(2) 0.2051(4) 0.0762 1.0000 Uani . .
C11 C 0.0000 0.3327(2) 0.1744(4) 0.0364 1.0000 Uani S T
C12 C 0.0000 0.3010(2) 0.1097(4) 0.0352 1.0000 Uani S T
O13 O 0.1615(6) 0.28965(13) 0.0847(2) 0.0523 1.0000 Uani . .
Fe14 Fe 0.2500 0.2500 0.0000 0.0259 1.0000 Uani S T
O15 O 0.500000(7) 0.2778(2) 0.000000(7) 0.0296 1.0000 Uani S T
C16 C 0.000000(7) 0.3701(2) 0.4604(5) 0.0531 1.0000 Uani S T
N17 N 0.2897(13) 0.5000 0.5000 0.0310 1.0000 Uani S T
C1 C 0.3977(16) 0.5241(3) 0.5469(6) 0.0387 0.5000 Uani . .
H71 H 0.0000 0.4621 0.2067 0.0601 1.0000 Uiso RS .
H101 H -0.2878 0.3377 0.1861 0.0890 1.0000 Uiso R .
H91 H -0.2877 0.3867 0.2840 0.0932 1.0000 Uiso R .
H11 H 0.3146 0.5407 0.5787 0.0602 0.5000 Uiso R .
H161 H 0.0000 0.3462 0.4271 0.0626 1.0000 Uiso RS .
H151 H 0.5000 0.3074 0.0000 0.0371 1.0000 Uiso RS .

loop_
_atom_site_aniso_label
_atom_site_aniso_U_11
_atom_site_aniso_U_22
_atom_site_aniso_U_33
_atom_site_aniso_U_23
_atom_site_aniso_U_13
_atom_site_aniso_U_12
Fe1 0.0343(13) 0.0191(10) 0.0148(9) 0.0000 0.0000 0.0000
N2 0.040(5) 0.029(4) 0.013(3) 0.0000 0.0000 0.0000
C3 0.055(5) 0.029(3) 0.030(4) -0.001(3) 0.0000 0.0000
C4 0.047(5) 0.034(4) 0.024(3) -0.008(3) 0.0000 0.0000
C5 0.048(5) 0.029(3) 0.018(3) -0.007(3) 0.0000 0.0000
N6 0.045(6) 0.029(4) 0.020(4) 0.0000 0.0000 0.0000
C7 0.096(8) 0.036(4) 0.017(3) -0.004(3) 0.0000 0.0000
C8 0.068(6) 0.039(4) 0.027(4) -0.009(3) 0.0000 0.0000
C9 0.053(5) 0.100(5) 0.082(5) -0.074(5) 0.008(4) 0.007(5)
C10 0.056(4) 0.097(5) 0.076(5) -0.058(4) -0.004(4) -0.005(5)
C11 0.041(5) 0.042(4) 0.027(3) -0.016(3) 0.0000 0.0000
C12 0.043(5) 0.039(4) 0.024(3) -0.011(3) 0.0000 0.0000
O13 0.036(2) 0.065(2) 0.056(2) -0.038(2) 0.010(2) -0.003(2)
Fe14 0.0353(9) 0.0253(7) 0.0171(7) 0.0000 0.0000 0.0026(7)
O15 0.029(4) 0.031(4) 0.029(3) 0.0000 0.0000 0.0000
C16 0.097(8) 0.025(4) 0.038(4) -0.003(3) 0.0000 0.0000
N17 0.043(7) 0.030(4) 0.020(4) 0.0000 0.0000 0.0000
C1 0.041(7) 0.046(6) 0.029(5) -0.014(5) 0.002(4) -0.012(5)

loop_
_atom_type_symbol
_atom_type_scat_dispersion_real
_atom_type_scat_dispersion_imag
_atom_type_scat_Cromer_Mann_a1
_atom_type_scat_Cromer_Mann_b1
_atom_type_scat_Cromer_Mann_a2
_atom_type_scat_Cromer_Mann_b2
_atom_type_scat_Cromer_Mann_a3
_atom_type_scat_Cromer_Mann_b3
_atom_type_scat_Cromer_Mann_a4
_atom_type_scat_Cromer_Mann_b4
_atom_type_scat_Cromer_Mann_c
_atom_type_scat_source
C 0.0033 0.0016 2.3100 20.8439 1.0200 10.2075 1.5886 0.5687 0.8650 51.6512 0.2156 'International Tables Vol C 4.2.6.8 and 6.1.1.4'
H 0.0000 0.0000 0.4930 10.5109 0.3229 26.1257 0.1402 3.1424 0.0408 57.7998 0.0030 'International Tables Vol C 4.2.6.8 and 6.1.1.4'
N 0.0061 0.0033 12.2126 0.0057 3.1322 9.8933 2.0125 28.9975 1.1663 0.5826 -11.5290 'International Tables Vol C 4.2.6.8 and 6.1.1.4'
O 0.0106 0.0060 3.0485 13.2771 2.2868 5.7011 1.5463 0.3239 0.8670 32.9089 0.2508 'International Tables Vol C 4.2.6.8 and 6.1.1.4'
Fe 0.3463 0.8444 11.7695 4.7611 7.3573 0.3072 3.5222 15.3535 2.3045 76.8805 1.0369 'International Tables Vol C 4.2.6.8 and 6.1.1.4'

loop_
_geom_angle_atom_site_label_1
_geom_angle_site_symmetry_1
_geom_angle_atom_site_label_2
_geom_angle_atom_site_label_3
_geom_angle_site_symmetry_3
_geom_angle
_geom_angle_publ_flag
N6 10_556 Fe1 N2 2_566 90.00 yes
N6 10_556 Fe1 N17 2_566 90.00 yes
N2 2_566 Fe1 N17 2_566 90.00 yes
N6 10_556 Fe1 N2 . 90.00 yes
N2 2_566 Fe1 N2 . 180.00 yes
N17 2_566 Fe1 N2 . 90.00 yes
N6 10_556 Fe1 N6 . 180.00 yes
N2 2_566 Fe1 N6 . 90.00 yes
N17 2_566 Fe1 N6 . 90.00 yes
N2 . Fe1 N6 . 90.00 yes
N6 10_556 Fe1 N17 . 90.00 yes
N2 2_566 Fe1 N17 . 90.00 yes
N17 2_566 Fe1 N17 . 180.00 yes
N2 . Fe1 N17 . 90.00 yes
N6 . Fe1 N17 . 90.00 yes
C3 6_556 N2 Fe1 . 127.6(4) yes
C3 6_556 N2 C3 . 104.9(7) yes
Fe1 . N2 C3 . 127.6(4) yes
N2 . C3 C4 . 125.0(6) yes
N2 . C3 C16 . 110.5(6) yes
C4 . C3 C16 . 124.4(6) yes
C3 . C4 C5 . 124.4(6) yes
C3 . C4 C8 . 116.9(6) yes
C5 . C4 C8 . 118.6(6) yes
C4 . C5 N6 . 126.0(6) yes
C4 . C5 C7 . 124.6(6) yes
N6 . C5 C7 . 109.4(6) yes
C5 9_565 N6 C5 . 106.0(7) yes
C5 9_565 N6 Fe1 . 127.0(4) yes
C5 . N6 Fe1 . 127.0(4) yes
C5 . C7 C7 5_565 107.6(4) yes
C5 . C7 H71 . 125.6 no
C7 5_565 C7 H71 . 126.8 no
C4 . C8 C9 14_555 121.2(4) yes
C4 . C8 C9 . 121.2(4) yes
C9 14_555 C8 C9 . 117.5(8) yes
C8 . C9 C10 . 121.6(7) yes
C8 . C9 H91 . 119.3 no
C10 . C9 H91 . 119.1 no
C9 . C10 C11 . 120.8(7) yes
C9 . C10 H101 . 119.8 no
C11 . C10 H101 . 119.4 no
C10 . C11 C10 14_555 117.7(8) yes
C10 . C11 C12 . 121.1(4) yes
C10 14_555 C11 C12 . 121.1(4) yes
C11 . C12 O13 14_555 116.9(3) yes
C11 . C12 O13 . 116.9(3) yes
O13 14_555 C12 O13 . 126.2(7) yes
C12 . O13 Fe14 . 134.4(4) yes
O13 . Fe14 O13 4_555 179.994 yes
O13 . Fe14 O13 11_555 89.5(3) yes
O13 4_555 Fe14 O13 11_555 90.5(3) yes
O13 . Fe14 O13 10_555 90.5(3) yes
O13 4_555 Fe14 O13 10_555 89.5(3) yes
O13 11_555 Fe14 O13 10_555 179.994 yes
O13 . Fe14 O15 4_555 91.77(17) yes
O13 4_555 Fe14 O15 4_555 88.23(17) yes
O13 11_555 Fe14 O15 4_555 88.23(17) yes
O13 10_555 Fe14 O15 4_555 91.77(17) yes
O13 . Fe14 O15 . 88.23(17) yes
O13 4_555 Fe14 O15 . 91.77(17) yes
O13 11_555 Fe14 O15 . 91.77(17) yes
O13 10_555 Fe14 O15 . 88.23(17) yes
O15 4_555 Fe14 O15 . 179.994 yes
Fe14 15_555 O15 Fe14 . 124.5(4) yes
Fe14 15_555 O15 H151 . 117.8 no
Fe14 . O15 H151 . 117.8 no
C3 . C16 C16 6_556 107.0(4) yes
C3 . C16 H161 . 127.0 no
C16 6_556 C16 H161 . 126.0 no
C1 13_566 N17 C1 5_565 73.0(9) yes
C1 13_566 N17 C1 10_556 71.4(10) yes
C1 5_565 N17 C1 10_556 112.8(11) yes
C1 13_566 N17 Fe1 . 123.6(6) yes
C1 5_565 N17 Fe1 . 123.6(6) yes
C1 10_556 N17 Fe1 . 123.6(6) yes
C1 13_566 N17 C1 . 112.8(11) yes
C1 5_565 N17 C1 . 71.4(10) yes
C1 10_556 N17 C1 . 73.0(9) yes
Fe1 . N17 C1 . 123.6(6) yes
C1 5_565 C1 C1 10_556 90.00(2) yes
C1 5_565 C1 C1 14_655 90.00(4) yes
C1 10_556 C1 C1 14_655 90.00(5) yes
C1 5_565 C1 N17 . 54.3(5) yes
C1 10_556 C1 N17 . 53.5(5) yes
C1 14_655 C1 N17 . 123.6(6) yes
C1 5_565 C1 H11 . 124.6 no
C1 10_556 C1 H11 . 124.5 no
C1 14_655 C1 H11 . 126.7 no
N17 . C1 H11 . 109.7 no

loop_
_geom_bond_atom_site_label_1
_geom_bond_atom_site_label_2
_geom_bond_site_symmetry_2
_geom_bond_distance
_geom_bond_publ_flag
Fe1 N6 10_556 1.998(7) yes
Fe1 N2 2_566 1.992(8) yes
Fe1 N17 2_566 1.980(9) yes
Fe1 N2 . 1.992(8) yes
Fe1 N6 . 1.998(7) yes
Fe1 N17 . 1.980(9) yes
N2 C3 6_556 1.374(8) yes
N2 C3 . 1.374(8) yes
C3 C4 . 1.404(9) yes
C3 C16 . 1.434(10) yes
C4 C5 . 1.368(10) yes
C4 C8 . 1.505(9) yes
C5 N6 . 1.380(8) yes
C5 C7 . 1.443(9) yes
C7 C7 5_565 1.330(15) yes
C7 H71 . 0.939 no
C8 C9 14_555 1.356(8) yes
C8 C9 . 1.356(8) yes
C9 C10 . 1.383(8) yes
C9 H91 . 0.927 no
C10 C11 . 1.365(8) yes
C10 H101 . 0.917 no
C11 C12 . 1.499(9) yes
C12 O13 14_555 1.238(5) yes
C12 O13 . 1.238(5) yes
O13 Fe14 . 2.015(4) yes
Fe14 O15 4_555 1.931(3) yes
Fe14 O15 . 1.931(3) yes
O15 H151 . 0.957 no
C16 C16 6_556 1.338(16) yes
C16 H161 . 0.956 no
N17 C1 13_566 1.334(11) yes
N17 C1 5_565 1.334(11) yes
N17 C1 10_556 1.334(11) yes
N17 C1 . 1.334(11) yes
C1 C1 5_565 1.56(2) yes
C1 C1 10_556 1.59(2) yes
C1 C1 14_655 1.40(2) yes
C1 H11 . 0.950 no
